data_4318678
loop_
_publ_author_name
'Wilda Vargas'
'Ulrich Englich'
'Karin Ruhlandt-Senge'

_publ_section_title
;
 A Novel Group of Alkaline Earth Metal Amides: Syntheses and
 Characterization of M[N(2,6-iPr2C6H3)(SiMe3)]2(THF)2 (M = Mg, Ca, Sr, Ba)
 and the Linear, Two-Coordinate Mg[N(2,6-iPr2C6H3)(SiMe3)]2
;
_journal_name_full 'Inorganic Chemistry'
_journal_page_first 5602
_journal_page_last 5608
_journal_paper_doi 10.1021/ic0203668
_journal_volume 41
_journal_year 2002
_chemical_formula_sum 'C30 H52 Mg N2 Si2'
_chemical_formula_weight 521.23
_chemical_name_systematic
;

  ?

;
_space_group_IT_number 2
_symmetry_cell_setting triclinic
_symmetry_space_group_name_Hall '-P 1'
_symmetry_space_group_name_H-M 'P -1'
_atom_sites_solution_hydrogens geom
_atom_sites_solution_primary direct
_atom_sites_solution_secondary difmap
_audit_creation_method SHELXL-97
_cell_angle_alpha 96.4870(10)
_cell_angle_beta 94.5370(10)
_cell_angle_gamma 98.2220(10)
_cell_formula_units_Z 2
_cell_length_a 9.4687(6)
_cell_length_b 9.6818(6)
_cell_length_c 17.9296(11)
_cell_measurement_temperature 293(2)
_cell_volume 1608.77(17)
_computing_cell_refinement 'Bruker SMART'
_computing_data_collection 'Bruker SMART'
_computing_data_reduction 'Bruker SHELXTL'
_computing_molecular_graphics 'Bruker SHELXTL'
_computing_publication_material 'Bruker SHELXTL'
_computing_structure_refinement 'SHELXL-97 (Sheldrick, 1997)'
_computing_structure_solution 'SHELXS-97 (Sheldrick, 1990)'
_diffrn_ambient_temperature 293(2)
_diffrn_measured_fraction_theta_full 0.903
_diffrn_measured_fraction_theta_max 0.903
_diffrn_measurement_device_type 'CCD area detector'
_diffrn_measurement_method 'phi and omega scans'
_diffrn_radiation_monochromator graphite
_diffrn_radiation_source 'fine-focus sealed tube'
_diffrn_radiation_type MoK\a
_diffrn_radiation_wavelength 0.71073
_diffrn_reflns_av_R_equivalents 0.0234
_diffrn_reflns_av_sigmaI/netI 0.0196
_diffrn_reflns_limit_h_max 10
_diffrn_reflns_limit_h_min -12
_diffrn_reflns_limit_k_max 12
_diffrn_reflns_limit_k_min -12
_diffrn_reflns_limit_l_max 20
_diffrn_reflns_limit_l_min -23
_diffrn_reflns_number 10438
_diffrn_reflns_theta_full 28.27
_diffrn_reflns_theta_max 28.27
_diffrn_reflns_theta_min 1.15
_exptl_absorpt_coefficient_mu 0.149
_exptl_absorpt_correction_type none
_exptl_absorpt_process_details 'R. Blessing, Acta Cryst. (1995) A51 33-38.'
_exptl_crystal_colour colorless
_exptl_crystal_density_diffrn 1.076
_exptl_crystal_density_method 'not measured'
_exptl_crystal_description plates
_exptl_crystal_F_000 572
_exptl_crystal_size_max 0.8
_exptl_crystal_size_mid 0.8
_exptl_crystal_size_min 0.6
_refine_diff_density_max 0.502
_refine_diff_density_min -0.517
_refine_diff_density_rms 0.060
_refine_ls_extinction_method none
_refine_ls_goodness_of_fit_ref 1.057
_refine_ls_hydrogen_treatment mixed
_refine_ls_matrix_type full
_refine_ls_number_parameters 319
_refine_ls_number_reflns 7197
_refine_ls_number_restraints 0
_refine_ls_restrained_S_all 1.057
_refine_ls_R_factor_all 0.0488
_refine_ls_R_factor_gt 0.0456
_refine_ls_shift/su_max 0.001
_refine_ls_shift/su_mean 0.000
_refine_ls_structure_factor_coef Fsqd
_refine_ls_weighting_details 'calc w=1/[\s^2^(Fo^2^)+(0.0706P)^2^+1.1636P] where P=(Fo^2^+2Fc^2^)/3'
_refine_ls_weighting_scheme calc
_refine_ls_wR_factor_gt 0.1319
_refine_ls_wR_factor_ref 0.1352
_reflns_number_gt 6636
_reflns_number_total 7197
_reflns_threshold_expression >2sigma(I)
_cod_data_source_file ic0203668_1.cif
_cod_data_source_block wilda
_cod_depositor_comments
;
The following automatic conversions were performed:

'_symmetry_cell_setting' value 'Triclinic' changed to 'triclinic'
according to the built-in table from CIF Core dictionary named
'cif_core.dic' version 2.4.1 from 2010-06-29.

Automatic conversion script
Id: cif_fix_values 1646 2011-03-28 12:23:43Z adriana 
;
_cod_database_code 4318678

loop_
_symmetry_equiv_pos_as_xyz
'x, y, z'
'-x, -y, -z'

loop_
_atom_site_label
_atom_site_type_symbol
_atom_site_fract_x
_atom_site_fract_y
_atom_site_fract_z
_atom_site_U_iso_or_equiv
_atom_site_adp_type
_atom_site_occupancy
_atom_site_symmetry_multiplicity
_atom_site_calc_flag
_atom_site_refinement_flags
_atom_site_disorder_assembly
_atom_site_disorder_group
Si1 Si 0.74761(4) 0.73601(4) 0.49095(2) 0.01937(11) Uani 1 1 d . . .
Mg1 Mg 0.5000 0.5000 0.5000 0.02503(18) Uani 1 2 d S . .
N1 N 0.61782(13) 0.61229(13) 0.43986(7) 0.0168(2) Uani 1 1 d . . .
C1 C 0.60247(15) 0.58801(15) 0.35940(8) 0.0159(3) Uani 1 1 d . . .
C2 C 0.51025(16) 0.66076(16) 0.31726(9) 0.0187(3) Uani 1 1 d . . .
C6 C 0.67449(16) 0.48758(15) 0.32065(8) 0.0180(3) Uani 1 1 d . . .
C5 C 0.65477(18) 0.46312(18) 0.24212(9) 0.0244(3) Uani 1 1 d . . .
H5A H 0.7026 0.3975 0.2168 0.029 Uiso 1 1 calc R . .
C7 C 0.42676(17) 0.76587(17) 0.35673(9) 0.0234(3) Uani 1 1 d . . .
H7A H 0.4817 0.8046 0.4050 0.028 Uiso 1 1 calc R . .
C3 C 0.49323(18) 0.63209(18) 0.23862(9) 0.0250(3) Uani 1 1 d . . .
H3A H 0.4325 0.6792 0.2110 0.030 Uiso 1 1 calc R . .
C8 C 0.76839(17) 0.40105(16) 0.36341(9) 0.0212(3) Uani 1 1 d . . .
H8A H 0.7948 0.4510 0.4144 0.025 Uiso 1 1 calc R . .
C4 C 0.56524(19) 0.53459(19) 0.20100(9) 0.0281(4) Uani 1 1 d . . .
H4A H 0.5536 0.5173 0.1486 0.034 Uiso 1 1 calc R . .
C12 C 0.90739(18) 0.3837(2) 0.32781(11) 0.0294(4) Uani 1 1 d . . .
H12A H 0.9590 0.4747 0.3232 0.044 Uiso 1 1 calc R . .
H12B H 0.8851 0.3304 0.2787 0.044 Uiso 1 1 calc R . .
H12C H 0.9653 0.3351 0.3591 0.044 Uiso 1 1 calc R . .
C15 C 0.93573(18) 0.7155(2) 0.47188(10) 0.0285(4) Uani 1 1 d . . .
H15A H 0.9914 0.8066 0.4721 0.043 Uiso 1 1 calc R . .
H15B H 0.9348 0.6614 0.4235 0.043 Uiso 1 1 calc R . .
H15C H 0.9774 0.6679 0.5103 0.043 Uiso 1 1 calc R . .
C10 C 0.4069(2) 0.8895(2) 0.31282(12) 0.0366(4) Uani 1 1 d . . .
H10A H 0.4988 0.9345 0.3020 0.055 Uiso 1 1 calc R . .
H10B H 0.3613 0.9559 0.3425 0.055 Uiso 1 1 calc R . .
H10C H 0.3482 0.8556 0.2664 0.055 Uiso 1 1 calc R . .
C11 C 0.6851(2) 0.2567(2) 0.37116(14) 0.0406(5) Uani 1 1 d . . .
H11A H 0.5981 0.2685 0.3936 0.061 Uiso 1 1 calc R . .
H11B H 0.7425 0.2079 0.4026 0.061 Uiso 1 1 calc R . .
H11C H 0.6623 0.2030 0.3222 0.061 Uiso 1 1 calc R . .
C13 C 0.7312(2) 0.9231(2) 0.48007(14) 0.0412(5) Uani 1 1 d . . .
H13A H 0.8248 0.9756 0.4787 0.062 Uiso 1 1 calc R . .
H13B H 0.6869 0.9633 0.5219 0.062 Uiso 1 1 calc R . .
H13C H 0.6735 0.9265 0.4340 0.062 Uiso 1 1 calc R . .
C14 C 0.7247(2) 0.7110(3) 0.59179(10) 0.0388(5) Uani 1 1 d . . .
H14A H 0.7950 0.7768 0.6243 0.058 Uiso 1 1 calc R . .
H14B H 0.7372 0.6169 0.5996 0.058 Uiso 1 1 calc R . .
H14C H 0.6304 0.7266 0.6030 0.058 Uiso 1 1 calc R . .
C9 C 0.2805(2) 0.6935(2) 0.37414(13) 0.0387(4) Uani 1 1 d . . .
H9A H 0.2935 0.6161 0.4018 0.058 Uiso 1 1 calc R . .
H9B H 0.2218 0.6592 0.3278 0.058 Uiso 1 1 calc R . .
H9C H 0.2346 0.7597 0.4038 0.058 Uiso 1 1 calc R . .
Si2 Si 0.25618(5) 1.12905(4) 0.11359(2) 0.01974(11) Uani 1 1 d . . .
Mg2 Mg 0.0000 1.0000 0.0000 0.0302(2) Uani 1 2 d S . .
N2 N 0.12401(14) 0.98782(13) 0.08788(7) 0.0181(3) Uani 1 1 d . . .
C16 C 0.10662(15) 0.85773(15) 0.11896(8) 0.0164(3) Uani 1 1 d . . .
C17 C 0.01874(16) 0.83780(16) 0.17849(8) 0.0187(3) Uani 1 1 d . . .
C20 C 0.14334(18) 0.61390(17) 0.11381(9) 0.0239(3) Uani 1 1 d . . .
H20A H 0.1854 0.5392 0.0930 0.029 Uiso 1 1 calc R . .
C21 C 0.17026(16) 0.74376(16) 0.08675(8) 0.0186(3) Uani 1 1 d . . .
C22 C -0.05207(17) 0.95608(17) 0.21506(9) 0.0224(3) Uani 1 1 d . . .
H22A H -0.0012 1.0445 0.2023 0.027 Uiso 1 1 calc R . .
C18 C -0.00665(18) 0.70480(17) 0.20294(9) 0.0233(3) Uani 1 1 d . . .
H18A H -0.0660 0.6908 0.2412 0.028 Uiso 1 1 calc R . .
C29 C 0.23883(19) 1.23906(19) 0.03388(11) 0.0294(4) Uani 1 1 d . . .
H29A H 0.3138 1.3187 0.0417 0.044 Uiso 1 1 calc R . .
H29B H 0.1474 1.2710 0.0324 0.044 Uiso 1 1 calc R . .
H29C H 0.2465 1.1834 -0.0130 0.044 Uiso 1 1 calc R . .
C23 C 0.26108(16) 0.75935(17) 0.02084(9) 0.0207(3) Uani 1 1 d . . .
H23A H 0.2944 0.8600 0.0211 0.025 Uiso 1 1 calc R . .
C19 C 0.05518(19) 0.59386(17) 0.17110(10) 0.0263(3) Uani 1 1 d . . .
H19A H 0.0377 0.5063 0.1880 0.032 Uiso 1 1 calc R . .
C30 C 0.44197(19) 1.0828(2) 0.12281(11) 0.0310(4) Uani 1 1 d . . .
H30A H 0.4980 1.1427 0.1642 0.047 Uiso 1 1 calc R . .
H30B H 0.4858 1.0956 0.0771 0.047 Uiso 1 1 calc R . .
H30C H 0.4372 0.9864 0.1318 0.047 Uiso 1 1 calc R . .
C28 C 0.2359(3) 1.2385(2) 0.20332(12) 0.0477(6) Uani 1 1 d . . .
H28A H 0.3283 1.2687 0.2309 0.072 Uiso 1 1 calc R . .
H28B H 0.1751 1.1839 0.2331 0.072 Uiso 1 1 calc R . .
H28C H 0.1938 1.3192 0.1922 0.072 Uiso 1 1 calc R . .
C27 C 0.3938(2) 0.6867(2) 0.02683(13) 0.0384(5) Uani 1 1 d . . .
H27A H 0.4490 0.7202 0.0743 0.058 Uiso 1 1 calc R . .
H27B H 0.4511 0.7074 -0.0135 0.058 Uiso 1 1 calc R . .
H27C H 0.3648 0.5869 0.0235 0.058 Uiso 1 1 calc R . .
C26 C 0.1725(2) 0.7067(3) -0.05456(10) 0.0402(5) Uani 1 1 d . . .
H26A H 0.0893 0.7528 -0.0580 0.060 Uiso 1 1 calc R . .
H26B H 0.1429 0.6069 -0.0580 0.060 Uiso 1 1 calc R . .
H26C H 0.2294 0.7272 -0.0951 0.060 Uiso 1 1 calc R . .
C24 C -0.2081(2) 0.9449(3) 0.18382(17) 0.0611(8) Uani 1 1 d . . .
H24A H -0.2491 1.0212 0.2080 0.092 Uiso 1 1 calc R . .
H24B H -0.2603 0.8571 0.1933 0.092 Uiso 1 1 calc R . .
H24C H -0.2131 0.9494 0.1305 0.092 Uiso 1 1 calc R . .
C25 C -0.0399(4) 0.9653(3) 0.30041(11) 0.0558(7) Uani 1 1 d . . .
H25A H 0.0589 0.9715 0.3192 0.084 Uiso 1 1 calc R . .
H25B H -0.0942 0.8828 0.3150 0.084 Uiso 1 1 calc R . .
H25C H -0.0767 1.0473 0.3210 0.084 Uiso 1 1 calc R . .

loop_
_atom_site_aniso_label
_atom_site_aniso_U_11
_atom_site_aniso_U_22
_atom_site_aniso_U_33
_atom_site_aniso_U_23
_atom_site_aniso_U_13
_atom_site_aniso_U_12
Si1 0.0191(2) 0.0214(2) 0.0172(2) 0.00196(15) 0.00122(15) 0.00244(15)
Mg1 0.0272(4) 0.0269(4) 0.0237(4) 0.0103(3) 0.0122(3) 0.0026(3)
N1 0.0169(6) 0.0187(6) 0.0157(6) 0.0049(5) 0.0044(4) 0.0023(5)
C1 0.0147(6) 0.0161(6) 0.0166(7) 0.0039(5) 0.0028(5) -0.0006(5)
C2 0.0170(7) 0.0190(7) 0.0200(7) 0.0037(5) 0.0008(5) 0.0018(5)
C6 0.0173(7) 0.0170(7) 0.0196(7) 0.0029(5) 0.0031(5) 0.0010(5)
C5 0.0271(8) 0.0248(8) 0.0205(7) -0.0024(6) 0.0043(6) 0.0048(6)
C7 0.0224(8) 0.0259(8) 0.0233(7) 0.0034(6) 0.0009(6) 0.0087(6)
C3 0.0250(8) 0.0294(8) 0.0206(7) 0.0050(6) -0.0027(6) 0.0053(6)
C8 0.0220(7) 0.0196(7) 0.0242(7) 0.0050(6) 0.0063(6) 0.0067(6)
C4 0.0325(9) 0.0341(9) 0.0164(7) -0.0006(6) -0.0009(6) 0.0058(7)
C12 0.0221(8) 0.0354(9) 0.0340(9) 0.0085(7) 0.0080(7) 0.0095(7)
C15 0.0203(8) 0.0340(9) 0.0291(8) 0.0012(7) 0.0029(6) -0.0016(6)
C10 0.0460(11) 0.0296(9) 0.0389(10) 0.0088(8) 0.0035(8) 0.0183(8)
C11 0.0306(9) 0.0268(9) 0.0709(15) 0.0226(9) 0.0148(9) 0.0080(7)
C13 0.0378(10) 0.0213(9) 0.0596(13) -0.0013(8) -0.0088(9) 0.0003(7)
C14 0.0300(9) 0.0680(14) 0.0187(8) 0.0028(8) 0.0023(7) 0.0110(9)
C9 0.0267(9) 0.0469(12) 0.0458(11) 0.0071(9) 0.0120(8) 0.0117(8)
Si2 0.0226(2) 0.0187(2) 0.0175(2) 0.00345(15) 0.00332(16) -0.00003(16)
Mg2 0.0336(5) 0.0391(5) 0.0209(4) 0.0080(3) -0.0040(3) 0.0153(4)
N2 0.0192(6) 0.0182(6) 0.0172(6) 0.0054(5) 0.0009(5) 0.0021(5)
C16 0.0142(6) 0.0177(7) 0.0166(6) 0.0035(5) -0.0016(5) 0.0000(5)
C17 0.0171(7) 0.0201(7) 0.0185(7) 0.0025(5) 0.0018(5) 0.0017(5)
C20 0.0274(8) 0.0177(7) 0.0268(8) 0.0010(6) 0.0050(6) 0.0036(6)
C21 0.0170(7) 0.0201(7) 0.0178(7) 0.0013(5) 0.0014(5) 0.0008(5)
C22 0.0234(7) 0.0212(7) 0.0240(8) 0.0039(6) 0.0077(6) 0.0044(6)
C18 0.0256(8) 0.0223(8) 0.0220(7) 0.0045(6) 0.0071(6) -0.0005(6)
C29 0.0268(8) 0.0271(8) 0.0392(10) 0.0170(7) 0.0088(7) 0.0075(7)
C23 0.0193(7) 0.0226(7) 0.0205(7) 0.0018(6) 0.0045(6) 0.0037(6)
C19 0.0334(9) 0.0174(7) 0.0285(8) 0.0055(6) 0.0075(7) 0.0005(6)
C30 0.0240(8) 0.0301(9) 0.0372(10) 0.0112(7) -0.0062(7) -0.0023(7)
C28 0.0575(13) 0.0415(12) 0.0339(10) -0.0142(9) 0.0189(10) -0.0195(10)
C27 0.0292(9) 0.0448(11) 0.0506(12) 0.0220(9) 0.0190(8) 0.0171(8)
C26 0.0288(9) 0.0649(14) 0.0218(8) -0.0098(9) 0.0061(7) -0.0005(9)
C24 0.0308(11) 0.0700(17) 0.0775(18) -0.0268(14) -0.0041(11) 0.0243(11)
C25 0.108(2) 0.0441(12) 0.0235(10) -0.0001(8) 0.0108(11) 0.0400(14)

loop_
_atom_type_symbol
_atom_type_description
_atom_type_scat_dispersion_real
_atom_type_scat_dispersion_imag
_atom_type_scat_source
C C 0.0033 0.0016 'International Tables Vol C Tables 4.2.6.8 and 6.1.1.4'
H H 0.0000 0.0000 'International Tables Vol C Tables 4.2.6.8 and 6.1.1.4'
N N 0.0061 0.0033 'International Tables Vol C Tables 4.2.6.8 and 6.1.1.4'
Mg Mg 0.0486 0.0363 'International Tables Vol C Tables 4.2.6.8 and 6.1.1.4'
Si Si 0.0817 0.0704 'International Tables Vol C Tables 4.2.6.8 and 6.1.1.4'

loop_
_geom_angle_atom_site_label_1
_geom_angle_atom_site_label_2
_geom_angle_atom_site_label_3
_geom_angle
_geom_angle_site_symmetry_1
_geom_angle_site_symmetry_3
_geom_angle_publ_flag
N1 Si1 C13 115.45(8) . . ?
N1 Si1 C15 114.63(7) . . ?
C13 Si1 C15 105.68(9) . . ?
N1 Si1 C14 104.41(8) . . ?
C13 Si1 C14 107.63(11) . . ?
C15 Si1 C14 108.74(8) . . ?
N1 Si1 Mg1 34.93(4) . . ?
C13 Si1 Mg1 126.06(7) . . ?
C15 Si1 Mg1 126.79(6) . . ?
C14 Si1 Mg1 69.48(7) . . ?
N1 Mg1 N1 180.0 . 2_666 ?
N1 Mg1 Si1 30.68(4) . . ?
N1 Mg1 Si1 149.32(4) 2_666 . ?
N1 Mg1 Si1 149.32(4) . 2_666 ?
N1 Mg1 Si1 30.68(4) 2_666 2_666 ?
Si1 Mg1 Si1 180.0 . 2_666 ?
C1 N1 Si1 123.36(10) . . ?
C1 N1 Mg1 122.17(10) . . ?
Si1 N1 Mg1 114.38(7) . . ?
C6 C1 C2 119.15(13) . . ?
C6 C1 N1 120.54(13) . . ?
C2 C1 N1 120.26(13) . . ?
C3 C2 C1 119.33(14) . . ?
C3 C2 C7 119.75(14) . . ?
C1 C2 C7 120.90(13) . . ?
C5 C6 C1 119.45(14) . . ?
C5 C6 C8 119.30(14) . . ?
C1 C6 C8 121.20(13) . . ?
C4 C5 C6 121.38(15) . . ?
C2 C7 C10 113.48(14) . . ?
C2 C7 C9 111.16(15) . . ?
C10 C7 C9 109.77(15) . . ?
C4 C3 C2 121.21(15) . . ?
C6 C8 C12 113.20(13) . . ?
C6 C8 C11 110.85(14) . . ?
C12 C8 C11 110.02(14) . . ?
C3 C4 C5 119.48(15) . . ?
N2 Si2 C28 114.90(8) . . ?
N2 Si2 C30 114.27(7) . . ?
C28 Si2 C30 106.38(11) . . ?
N2 Si2 C29 103.37(7) . . ?
C28 Si2 C29 108.38(10) . . ?
C30 Si2 C29 109.33(8) . . ?
N2 Si2 Mg2 34.49(4) . . ?
C28 Si2 Mg2 122.36(8) . . ?
C30 Si2 Mg2 129.47(6) . . ?
C29 Si2 Mg2 69.09(6) . . ?
N2 Mg2 N2 180.00(8) 2_575 . ?
N2 Mg2 C16 26.38(5) 2_575 2_575 ?
N2 Mg2 C16 153.62(5) . 2_575 ?
N2 Mg2 C16 153.62(5) 2_575 . ?
N2 Mg2 C16 26.38(5) . . ?
C16 Mg2 C16 180.00(5) 2_575 . ?
N2 Mg2 Si2 30.39(4) 2_575 2_575 ?
N2 Mg2 Si2 149.61(4) . 2_575 ?
C16 Mg2 Si2 56.66(3) 2_575 2_575 ?
C16 Mg2 Si2 123.34(3) . 2_575 ?
N2 Mg2 Si2 149.61(4) 2_575 . ?
N2 Mg2 Si2 30.39(4) . . ?
C16 Mg2 Si2 123.34(3) 2_575 . ?
C16 Mg2 Si2 56.66(3) . . ?
Si2 Mg2 Si2 180.000(13) 2_575 . ?
C16 N2 Si2 127.42(10) . . ?
C16 N2 Mg2 117.04(10) . . ?
Si2 N2 Mg2 115.12(7) . . ?
C17 C16 C21 119.40(13) . . ?
C17 C16 N2 120.75(13) . . ?
C21 C16 N2 119.72(13) . . ?
C17 C16 Mg2 116.88(10) . . ?
C21 C16 Mg2 108.60(9) . . ?
N2 C16 Mg2 36.58(6) . . ?
C18 C17 C16 119.24(14) . . ?
C18 C17 C22 119.09(14) . . ?
C16 C17 C22 121.65(13) . . ?
C19 C20 C21 121.36(15) . . ?
C20 C21 C16 119.17(14) . . ?
C20 C21 C23 119.75(14) . . ?
C16 C21 C23 121.01(13) . . ?
C25 C22 C17 112.66(14) . . ?
C25 C22 C24 110.5(2) . . ?
C17 C22 C24 111.78(15) . . ?
C19 C18 C17 121.09(15) . . ?
C21 C23 C26 111.36(13) . . ?
C21 C23 C27 113.31(14) . . ?
C26 C23 C27 109.88(16) . . ?
C18 C19 C20 119.72(15) . . ?

loop_
_geom_bond_atom_site_label_1
_geom_bond_atom_site_label_2
_geom_bond_distance
_geom_bond_site_symmetry_2
_geom_bond_publ_flag
Si1 N1 1.7138(13) . ?
Si1 C13 1.871(2) . ?
Si1 C15 1.8740(18) . ?
Si1 C14 1.8763(19) . ?
Si1 Mg1 3.0588(4) . ?
Mg1 N1 1.9229(12) . ?
Mg1 N1 1.9229(12) 2_666 ?
Mg1 Si1 3.0588(4) 2_666 ?
N1 C1 1.4275(18) . ?
C1 C6 1.416(2) . ?
C1 C2 1.422(2) . ?
C2 C3 1.398(2) . ?
C2 C7 1.522(2) . ?
C6 C5 1.394(2) . ?
C6 C8 1.527(2) . ?
C5 C4 1.388(2) . ?
C7 C10 1.530(2) . ?
C7 C9 1.532(3) . ?
C3 C4 1.387(2) . ?
C8 C12 1.530(2) . ?
C8 C11 1.530(2) . ?
Si2 N2 1.7103(13) . ?
Si2 C28 1.863(2) . ?
Si2 C30 1.8758(19) . ?
Si2 C29 1.8870(17) . ?
Si2 Mg2 3.0610(4) . ?
Mg2 N2 1.9142(12) 2_575 ?
Mg2 N2 1.9142(12) . ?
Mg2 C16 2.8612(14) 2_575 ?
Mg2 C16 2.8612(14) . ?
Mg2 Si2 3.0610(4) 2_575 ?
N2 C16 1.4275(19) . ?
C16 C17 1.418(2) . ?
C16 C21 1.420(2) . ?
C17 C18 1.401(2) . ?
C17 C22 1.520(2) . ?
C20 C19 1.387(2) . ?
C20 C21 1.395(2) . ?
C21 C23 1.524(2) . ?
C22 C25 1.517(3) . ?
C22 C24 1.522(3) . ?
C18 C19 1.384(2) . ?
C23 C26 1.528(2) . ?
C23 C27 1.528(2) . ?
